data_1537546
loop_
_publ_author_name
'Kozlowski, R.'
'Stadnicka, K.'

_publ_section_title
;
 Defect Structures in the Brannerite-Type Vanadates. IV. The Crystal
 Structure of Mn1-x ()x V2-2x Mo2x O6, x =.53
;
_journal_name_full 'Journal of Solid State Chemistry'
_journal_page_first 271
_journal_page_last 276
_journal_volume 39
_journal_year 1981
_chemical_formula_sum 'Mn0.47 Mo1.06 O6 V0.94'
_chemical_name_systematic 'Mn.47 V.94 Mo1.06 O6'
_space_group_IT_number 5
_symmetry_space_group_name_Hall 'C 2y'
_symmetry_space_group_name_H-M 'C 1 2 1'
_cell_angle_alpha 90
_cell_angle_beta 112
_cell_angle_gamma 90
_cell_formula_units_Z 2
_cell_length_a 9.412
_cell_length_b 3.643
_cell_length_c 6.767
_cell_volume 215.131
_citation_journal_id_ASTM JSSCBI
_cod_data_source_file Kozlowski_JSSCBI_1981_28.cif
_cod_data_source_block Mn0.47Mo1.06O6V0.94
_cod_original_cell_volume 215.1311
_cod_database_code 1537546

loop_
_symmetry_equiv_pos_as_xyz
x,y,z
-x,y,-z
x+1/2,y+1/2,z
-x+1/2,y+1/2,-z

loop_
_atom_site_label
_atom_site_type_symbol
_atom_site_fract_x
_atom_site_fract_y
_atom_site_fract_z
_atom_site_occupancy
_atom_site_U_iso_or_equiv
O3 O-2 0.3084 0.0042 0.4375 1 0.0
O1 O-2 0.1705 0.4444 0.117 1 0.0
O2 O-2 0.4749 0.5237 0.295 1 0.0
V1 V+5 0.31392 0.5018 0.3502 0.47 0.0
Mo1 Mo+6 0.31392 0.5018 0.3502 0.53 0.0
Mn1 Mn+2 0 0 0 0.47 0.0
